data_1559905
loop_
_publ_author_name
'Sa\`ul, Andr\`es'
'Gauthier, Nicolas'
'Askari, Reza Moosavi'
'C\^ot\'e, Michel'
'Maris, Thierry'
'Reber, Christian'
'Lannes, Anthony'
'Luneau, Dominique'
'Nicklas, Michael'
'Law, Joseph M.'
'Green, Elizabeth Lauren'
'Wosnitza, Jochen'
'Bianchi, Andrea Daniele'
'Feiguin, Adrian'

_publ_section_title
;
 Unconventional field induced phases in a quantum magnet formed by free
 radical tetramers
;
_journal_name_full 'Physical Review B'
_journal_page_first 064414
_journal_paper_doi 10.1103/PhysRevB.97.064414
_journal_volume 97
_journal_year 2018
_chemical_compound_source 'Synthesized by the authors. See text'
_chemical_formula_moiety 'C12 H16 N3 O2'
_chemical_formula_sum 'C12 H16 N3 O2'
_chemical_formula_weight 234.28
_chemical_name_systematic
;
 2-(2-pyridyl)-4,4,5,5-tetramethyl-4,5-dihydro-1H-imidazole-3-oxide-1-oxyl
;
_space_group_IT_number 14
_space_group_name_Hall '-P 2ybc'
_space_group_name_H-M_alt 'P 1 21/c 1'
_symmetry_cell_setting monoclinic
_symmetry_space_group_name_Hall '-P 2ybc'
_symmetry_space_group_name_H-M 'P 1 21/c 1'
_atom_sites_solution_hydrogens geom
_atom_sites_solution_primary direct
_atom_sites_solution_secondary difmap
_audit_creation_method SHELXL-97
_cell_angle_alpha 90
_cell_angle_beta 100.269(2)
_cell_angle_gamma 90
_cell_formula_units_Z 8
_cell_length_a 6.1471(2)
_cell_length_b 30.0605(10)
_cell_length_c 12.9583(4)
_cell_measurement_reflns_used 13259
_cell_measurement_temperature 150
_cell_measurement_theta_max 69.62
_cell_measurement_theta_min 2.94
_cell_volume 2356.14(13)
_computing_cell_refinement 'SAINT V7.68A(Bruker AXS, 2009)'
_computing_data_collection 'APEX2  (Bruker AXS, 2009)'
_computing_data_reduction 'SAINT V7.68A(Bruker AXS, 2009)'
_computing_molecular_graphics 'SHELXTL  (Bruker AXS, 2003)'
_computing_publication_material 'UdMX (Maris, 2004)'
_computing_structure_refinement 'SHELXL97 (Sheldrick, 2008)'
_computing_structure_solution 'SHELXS97 (Sheldrick, 2008)'
_diffrn_ambient_temperature 150
_diffrn_detector_area_resol_mean 8.3
_diffrn_measured_fraction_theta_full 0.996
_diffrn_measured_fraction_theta_max 0.996
_diffrn_measurement_device_type 'Bruker Microstar'
_diffrn_measurement_method \w
_diffrn_radiation_monochromator 'Helios optics'
_diffrn_radiation_source 'Rotating Anode'
_diffrn_radiation_type CuK\a
_diffrn_radiation_wavelength 1.54178
_diffrn_reflns_av_R_equivalents 0.0540
_diffrn_reflns_av_sigmaI/netI 0.0273
_diffrn_reflns_limit_h_max 7
_diffrn_reflns_limit_h_min -7
_diffrn_reflns_limit_k_max 36
_diffrn_reflns_limit_k_min -36
_diffrn_reflns_limit_l_max 15
_diffrn_reflns_limit_l_min -15
_diffrn_reflns_number 48999
_diffrn_reflns_theta_full 69.98
_diffrn_reflns_theta_max 69.98
_diffrn_reflns_theta_min 2.94
_exptl_absorpt_coefficient_mu 0.753
_exptl_absorpt_correction_T_max 0.9345
_exptl_absorpt_correction_T_min 0.7850
_exptl_absorpt_correction_type multi-scan
_exptl_absorpt_process_details 'Sadabs (Sheldrick, 2008)'
_exptl_crystal_colour Colorless
_exptl_crystal_density_diffrn 1.321
_exptl_crystal_density_method 'not measured'
_exptl_crystal_description purple
_exptl_crystal_F_000 1000
_exptl_crystal_size_max 0.19
_exptl_crystal_size_mid 0.10
_exptl_crystal_size_min 0.09
_refine_diff_density_max 0.209
_refine_diff_density_min -0.161
_refine_diff_density_rms 0.037
_refine_ls_extinction_method none
_refine_ls_goodness_of_fit_ref 1.025
_refine_ls_hydrogen_treatment constr
_refine_ls_matrix_type full
_refine_ls_number_parameters 316
_refine_ls_number_reflns 4456
_refine_ls_number_restraints 0
_refine_ls_restrained_S_all 1.025
_refine_ls_R_factor_all 0.0416
_refine_ls_R_factor_gt 0.0363
_refine_ls_shift/su_max 0.000
_refine_ls_shift/su_mean 0.000
_refine_ls_structure_factor_coef Fsqd
_refine_ls_weighting_details 'calc w=1/[\s^2^(Fo^2^)+(0.0560P)^2^+0.5886P] where P=(Fo^2^+2Fc^2^)/3'
_refine_ls_weighting_scheme calc
_refine_ls_wR_factor_gt 0.0982
_refine_ls_wR_factor_ref 0.1026
_reflns_number_gt 3931
_reflns_number_total 4456
_reflns_threshold_expression I>2\s(I)
_cod_data_source_file bianc6.cif
_cod_data_source_block bianc6
_cod_depositor_comments
;
The following automatic conversions were performed:

data item '_symmetry_cell_setting' value 'Monoclinic' was changed to
'monoclinic' in accordance with the built-in table derived from the
CIF Core dictionary named 'cif_core.dic' version 2.4.5 last updated
on 2014-11-21.

Automatic conversion script
Id: cif_fix_values 8369 2020-08-20 11:38:08Z andrius 
;
_cod_original_sg_symbol_H-M P21/c
_cod_database_code 1559905

loop_
_space_group_symop_id
_symmetry_equiv_pos_as_xyz
1 'x, y, z'
2 '-x, y+1/2, -z+1/2'
3 '-x, -y, -z'
4 'x, -y-1/2, z-1/2'

loop_
_atom_site_label
_atom_site_type_symbol
_atom_site_fract_x
_atom_site_fract_y
_atom_site_fract_z
_atom_site_U_iso_or_equiv
_atom_site_adp_type
_atom_site_occupancy
_atom_site_symmetry_multiplicity
_atom_site_calc_flag
_atom_site_refinement_flags
_atom_site_disorder_assembly
_atom_site_disorder_group
C1 C 0.1108(2) 0.12162(5) 0.29449(11) 0.0321(3) Uani 1 1 d . . .
H1 H 0.1908 0.0993 0.2654 0.038 Uiso 1 1 calc R . .
C2 C -0.1165(2) 0.11702(5) 0.28363(10) 0.0310(3) Uani 1 1 d . . .
H2 H -0.1894 0.0920 0.2483 0.037 Uiso 1 1 calc R . .
C3 C -0.2351(2) 0.14931(5) 0.32482(10) 0.0299(3) Uani 1 1 d . . .
H3 H -0.3910 0.1470 0.3187 0.036 Uiso 1 1 calc R . .
C4 C -0.1219(2) 0.18526(4) 0.37542(10) 0.0270(3) Uani 1 1 d . . .
H4 H -0.1988 0.2084 0.4037 0.032 Uiso 1 1 calc R . .
C5 C 0.1056(2) 0.18673(4) 0.38394(10) 0.0235(3) Uani 1 1 d . . .
C6 C 0.2323(2) 0.22276(4) 0.44353(10) 0.0233(3) Uani 1 1 d . . .
C7 C 0.3524(2) 0.29439(4) 0.50344(10) 0.0244(3) Uani 1 1 d . . .
C8 C 0.4964(2) 0.31308(5) 0.42913(11) 0.0295(3) Uani 1 1 d . . .
H8A H 0.4045 0.3305 0.3740 0.044 Uiso 1 1 calc R . .
H8B H 0.5659 0.2885 0.3973 0.044 Uiso 1 1 calc R . .
H8C H 0.6112 0.3322 0.4684 0.044 Uiso 1 1 calc R . .
C9 C 0.2441(2) 0.33224(5) 0.55332(11) 0.0320(3) Uani 1 1 d . . .
H9A H 0.3570 0.3486 0.6018 0.048 Uiso 1 1 calc R . .
H9B H 0.1341 0.3201 0.5919 0.048 Uiso 1 1 calc R . .
H9C H 0.1715 0.3525 0.4985 0.048 Uiso 1 1 calc R . .
C10 C 0.4704(2) 0.25885(4) 0.58065(10) 0.0248(3) Uani 1 1 d . . .
C11 C 0.7202(2) 0.26368(5) 0.60960(11) 0.0308(3) Uani 1 1 d . . .
H11A H 0.7852 0.2623 0.5459 0.046 Uiso 1 1 calc R . .
H11B H 0.7800 0.2395 0.6571 0.046 Uiso 1 1 calc R . .
H11C H 0.7563 0.2923 0.6445 0.046 Uiso 1 1 calc R . .
C12 C 0.3693(2) 0.25288(5) 0.67930(11) 0.0330(3) Uani 1 1 d . . .
H12A H 0.4048 0.2788 0.7251 0.050 Uiso 1 1 calc R . .
H12B H 0.4300 0.2260 0.7166 0.050 Uiso 1 1 calc R . .
H12C H 0.2085 0.2500 0.6595 0.050 Uiso 1 1 calc R . .
C13 C -0.1380(2) 0.05685(4) 0.04072(11) 0.0293(3) Uani 1 1 d . . .
H13 H -0.0593 0.0736 -0.0028 0.035 Uiso 1 1 calc R . .
C14 C -0.3635(2) 0.06374(4) 0.03024(11) 0.0294(3) Uani 1 1 d . . .
H14 H -0.4369 0.0843 -0.0197 0.035 Uiso 1 1 calc R . .
C15 C -0.4794(2) 0.04011(4) 0.09379(11) 0.0307(3) Uani 1 1 d . . .
H15 H -0.6338 0.0445 0.0894 0.037 Uiso 1 1 calc R . .
C16 C -0.3661(2) 0.00978(4) 0.16425(11) 0.0283(3) Uani 1 1 d . . .
H16 H -0.4410 -0.0071 0.2091 0.034 Uiso 1 1 calc R . .
C17 C -0.1408(2) 0.00476(4) 0.16759(10) 0.0242(3) Uani 1 1 d . . .
C18 C -0.0174(2) -0.02897(4) 0.23729(10) 0.0243(3) Uani 1 1 d . . .
C19 C 0.1005(2) -0.09968(4) 0.30396(10) 0.0240(3) Uani 1 1 d . . .
C20 C -0.0116(2) -0.13638(5) 0.35573(12) 0.0322(3) Uani 1 1 d . . .
H20A H -0.0834 -0.1572 0.3021 0.048 Uiso 1 1 calc R . .
H20B H -0.1229 -0.1233 0.3922 0.048 Uiso 1 1 calc R . .
H20C H 0.0990 -0.1523 0.4063 0.048 Uiso 1 1 calc R . .
C21 C 0.2471(2) -0.12002(4) 0.23283(11) 0.0298(3) Uani 1 1 d . . .
H21A H 0.3605 -0.1387 0.2747 0.045 Uiso 1 1 calc R . .
H21B H 0.3184 -0.0962 0.1994 0.045 Uiso 1 1 calc R . .
H21C H 0.1565 -0.1382 0.1788 0.045 Uiso 1 1 calc R . .
C22 C 0.2178(2) -0.06303(4) 0.37869(10) 0.0252(3) Uani 1 1 d . . .
C23 C 0.1177(3) -0.05609(5) 0.47693(11) 0.0371(3) Uani 1 1 d . . .
H23A H -0.0425 -0.0520 0.4570 0.056 Uiso 1 1 calc R . .
H23B H 0.1831 -0.0296 0.5144 0.056 Uiso 1 1 calc R . .
H23C H 0.1481 -0.0822 0.5226 0.056 Uiso 1 1 calc R . .
C24 C 0.4668(2) -0.06769(5) 0.40849(12) 0.0324(3) Uani 1 1 d . . .
H24A H 0.5026 -0.0959 0.4457 0.049 Uiso 1 1 calc R . .
H24B H 0.5261 -0.0429 0.4541 0.049 Uiso 1 1 calc R . .
H24C H 0.5325 -0.0673 0.3449 0.049 Uiso 1 1 calc R . .
N1 N 0.22342(19) 0.15580(4) 0.34365(9) 0.0295(3) Uani 1 1 d . . .
N2 N 0.17752(18) 0.26620(3) 0.43768(8) 0.0240(2) Uani 1 1 d . . .
N3 N 0.41411(18) 0.21707(3) 0.51751(8) 0.0246(2) Uani 1 1 d . . .
N4 N -0.02450(19) 0.02808(4) 0.10829(9) 0.0273(2) Uani 1 1 d . . .
N5 N 0.16054(18) -0.02200(3) 0.31250(8) 0.0256(2) Uani 1 1 d . . .
N6 N -0.07090(18) -0.07239(3) 0.23394(9) 0.0253(2) Uani 1 1 d . . .
O1 O 0.01286(16) 0.28331(3) 0.37613(8) 0.0344(2) Uani 1 1 d . . .
O2 O 0.50815(17) 0.18017(3) 0.54622(8) 0.0359(2) Uani 1 1 d . . .
O3 O -0.22861(17) -0.09037(3) 0.16966(8) 0.0370(3) Uani 1 1 d . . .
O4 O 0.25293(18) 0.01554(3) 0.33747(8) 0.0373(3) Uani 1 1 d . . .

loop_
_atom_site_aniso_label
_atom_site_aniso_U_11
_atom_site_aniso_U_22
_atom_site_aniso_U_33
_atom_site_aniso_U_23
_atom_site_aniso_U_13
_atom_site_aniso_U_12
C1 0.0379(8) 0.0258(7) 0.0346(7) -0.0057(6) 0.0124(6) -0.0008(6)
C2 0.0382(8) 0.0269(7) 0.0274(7) -0.0017(5) 0.0047(6) -0.0080(6)
C3 0.0258(7) 0.0324(7) 0.0303(7) 0.0027(5) 0.0016(5) -0.0029(6)
C4 0.0271(7) 0.0274(7) 0.0262(6) -0.0010(5) 0.0039(5) 0.0026(5)
C5 0.0274(7) 0.0212(6) 0.0216(6) 0.0017(5) 0.0038(5) 0.0003(5)
C6 0.0235(6) 0.0216(6) 0.0252(6) 0.0000(5) 0.0051(5) 0.0011(5)
C7 0.0256(6) 0.0225(6) 0.0248(6) -0.0024(5) 0.0037(5) -0.0008(5)
C8 0.0332(7) 0.0273(7) 0.0289(7) 0.0006(5) 0.0084(6) -0.0033(6)
C9 0.0343(7) 0.0262(7) 0.0362(7) -0.0054(6) 0.0083(6) 0.0016(6)
C10 0.0270(7) 0.0238(6) 0.0233(6) -0.0023(5) 0.0037(5) -0.0006(5)
C11 0.0267(7) 0.0336(7) 0.0310(7) -0.0043(6) 0.0018(6) -0.0005(6)
C12 0.0364(8) 0.0382(8) 0.0250(7) 0.0018(6) 0.0072(6) -0.0019(6)
C13 0.0325(7) 0.0275(7) 0.0280(7) 0.0040(5) 0.0057(6) 0.0003(6)
C14 0.0329(7) 0.0235(6) 0.0296(7) 0.0011(5) -0.0007(6) 0.0035(6)
C15 0.0235(7) 0.0270(7) 0.0395(8) 0.0001(6) 0.0003(6) 0.0025(5)
C16 0.0253(7) 0.0259(7) 0.0338(7) 0.0031(5) 0.0055(5) -0.0028(5)
C17 0.0265(6) 0.0205(6) 0.0249(6) 0.0000(5) 0.0026(5) 0.0009(5)
C18 0.0238(6) 0.0219(6) 0.0267(6) 0.0015(5) 0.0036(5) 0.0010(5)
C19 0.0230(6) 0.0219(6) 0.0265(6) 0.0033(5) 0.0022(5) 0.0031(5)
C20 0.0291(7) 0.0271(7) 0.0402(8) 0.0092(6) 0.0057(6) 0.0004(6)
C21 0.0318(7) 0.0273(7) 0.0303(7) -0.0020(5) 0.0055(6) 0.0039(6)
C22 0.0274(7) 0.0220(6) 0.0254(6) 0.0025(5) 0.0029(5) 0.0028(5)
C23 0.0461(9) 0.0373(8) 0.0291(7) -0.0002(6) 0.0098(6) 0.0081(7)
C24 0.0280(7) 0.0283(7) 0.0378(8) 0.0004(6) -0.0026(6) 0.0014(5)
N1 0.0296(6) 0.0255(6) 0.0351(6) -0.0036(5) 0.0102(5) -0.0012(5)
N2 0.0239(5) 0.0218(5) 0.0253(5) 0.0007(4) 0.0015(4) 0.0013(4)
N3 0.0251(6) 0.0213(5) 0.0266(5) 0.0004(4) 0.0024(4) 0.0020(4)
N4 0.0263(6) 0.0276(6) 0.0284(6) 0.0026(4) 0.0059(5) 0.0018(5)
N5 0.0270(6) 0.0200(5) 0.0287(6) 0.0004(4) 0.0017(5) 0.0007(4)
N6 0.0226(5) 0.0224(5) 0.0293(6) 0.0020(4) 0.0000(4) 0.0005(4)
O1 0.0313(5) 0.0282(5) 0.0390(6) 0.0037(4) -0.0062(4) 0.0055(4)
O2 0.0363(6) 0.0257(5) 0.0420(6) 0.0038(4) -0.0029(4) 0.0071(4)
O3 0.0319(5) 0.0279(5) 0.0445(6) 0.0007(4) -0.0113(5) -0.0034(4)
O4 0.0405(6) 0.0229(5) 0.0435(6) -0.0007(4) -0.0061(5) -0.0056(4)

loop_
_atom_type_symbol
_atom_type_description
_atom_type_scat_dispersion_real
_atom_type_scat_dispersion_imag
_atom_type_scat_source
C C 0.0181 0.0091 'International Tables Vol C Tables 4.2.6.8 and 6.1.1.4'
H H 0.0000 0.0000 'International Tables Vol C Tables 4.2.6.8 and 6.1.1.4'
N N 0.0311 0.0180 'International Tables Vol C Tables 4.2.6.8 and 6.1.1.4'
O O 0.0492 0.0322 'International Tables Vol C Tables 4.2.6.8 and 6.1.1.4'

loop_
_geom_angle_atom_site_label_1
_geom_angle_atom_site_label_2
_geom_angle_atom_site_label_3
_geom_angle_site_symmetry_1
_geom_angle_site_symmetry_2
_geom_angle_site_symmetry_3
_geom_angle
_geom_angle_publ_flag
N1 C1 C2 . . . 123.55(13) y
N1 C1 H1 . . . 118.2 ?
C2 C1 H1 . . . 118.2 ?
C3 C2 C1 . . . 118.92(13) y
C3 C2 H2 . . . 120.5 ?
C1 C2 H2 . . . 120.5 ?
C2 C3 C4 . . . 118.54(13) y
C2 C3 H3 . . . 120.7 ?
C4 C3 H3 . . . 120.7 ?
C5 C4 C3 . . . 118.53(12) y
C5 C4 H4 . . . 120.7 ?
C3 C4 H4 . . . 120.7 ?
N1 C5 C4 . . . 123.74(12) y
N1 C5 C6 . . . 116.28(11) y
C4 C5 C6 . . . 119.93(11) y
N3 C6 N2 . . . 109.30(11) y
N3 C6 C5 . . . 125.09(11) y
N2 C6 C5 . . . 125.48(11) y
N2 C7 C9 . . . 109.83(11) y
N2 C7 C8 . . . 106.59(10) y
C9 C7 C8 . . . 109.86(11) y
N2 C7 C10 . . . 100.47(9) y
C9 C7 C10 . . . 115.53(11) y
C8 C7 C10 . . . 113.76(11) y
C7 C8 H8A . . . 109.5 ?
C7 C8 H8B . . . 109.5 ?
H8A C8 H8B . . . 109.5 ?
C7 C8 H8C . . . 109.5 ?
H8A C8 H8C . . . 109.5 ?
H8B C8 H8C . . . 109.5 ?
C7 C9 H9A . . . 109.5 ?
C7 C9 H9B . . . 109.5 ?
H9A C9 H9B . . . 109.5 ?
C7 C9 H9C . . . 109.5 ?
H9A C9 H9C . . . 109.5 ?
H9B C9 H9C . . . 109.5 ?
N3 C10 C11 . . . 109.76(10) y
N3 C10 C12 . . . 105.56(10) y
C11 C10 C12 . . . 110.36(11) y
N3 C10 C7 . . . 100.84(9) y
C11 C10 C7 . . . 115.37(11) y
C12 C10 C7 . . . 114.01(11) y
C10 C11 H11A . . . 109.5 ?
C10 C11 H11B . . . 109.5 ?
H11A C11 H11B . . . 109.5 ?
C10 C11 H11C . . . 109.5 ?
H11A C11 H11C . . . 109.5 ?
H11B C11 H11C . . . 109.5 ?
C10 C12 H12A . . . 109.5 ?
C10 C12 H12B . . . 109.5 ?
H12A C12 H12B . . . 109.5 ?
C10 C12 H12C . . . 109.5 ?
H12A C12 H12C . . . 109.5 ?
H12B C12 H12C . . . 109.5 ?
N4 C13 C14 . . . 123.95(13) y
N4 C13 H13 . . . 118.0 ?
C14 C13 H13 . . . 118.0 ?
C15 C14 C13 . . . 118.65(12) y
C15 C14 H14 . . . 120.7 ?
C13 C14 H14 . . . 120.7 ?
C14 C15 C16 . . . 118.69(12) y
C14 C15 H15 . . . 120.7 ?
C16 C15 H15 . . . 120.7 ?
C17 C16 C15 . . . 118.27(12) y
C17 C16 H16 . . . 120.9 ?
C15 C16 H16 . . . 120.9 ?
N4 C17 C16 . . . 123.95(12) y
N4 C17 C18 . . . 116.28(11) y
C16 C17 C18 . . . 119.74(12) y
N6 C18 N5 . . . 109.69(11) y
N6 C18 C17 . . . 123.45(12) y
N5 C18 C17 . . . 126.85(11) y
N6 C19 C20 . . . 109.76(10) y
N6 C19 C21 . . . 106.23(10) y
C20 C19 C21 . . . 109.82(11) y
N6 C19 C22 . . . 100.71(9) y
C20 C19 C22 . . . 115.83(11) y
C21 C19 C22 . . . 113.66(11) y
C19 C20 H20A . . . 109.5 ?
C19 C20 H20B . . . 109.5 ?
H20A C20 H20B . . . 109.5 ?
C19 C20 H20C . . . 109.5 ?
H20A C20 H20C . . . 109.5 ?
H20B C20 H20C . . . 109.5 ?
C19 C21 H21A . . . 109.5 ?
C19 C21 H21B . . . 109.5 ?
H21A C21 H21B . . . 109.5 ?
C19 C21 H21C . . . 109.5 ?
H21A C21 H21C . . . 109.5 ?
H21B C21 H21C . . . 109.5 ?
N5 C22 C24 . . . 110.07(11) y
N5 C22 C23 . . . 105.98(10) y
C24 C22 C23 . . . 109.83(11) y
N5 C22 C19 . . . 100.94(9) y
C24 C22 C19 . . . 115.30(11) y
C23 C22 C19 . . . 113.92(11) y
C22 C23 H23A . . . 109.5 ?
C22 C23 H23B . . . 109.5 ?
H23A C23 H23B . . . 109.5 ?
C22 C23 H23C . . . 109.5 ?
H23A C23 H23C . . . 109.5 ?
H23B C23 H23C . . . 109.5 ?
C22 C24 H24A . . . 109.5 ?
C22 C24 H24B . . . 109.5 ?
H24A C24 H24B . . . 109.5 ?
C22 C24 H24C . . . 109.5 ?
H24A C24 H24C . . . 109.5 ?
H24B C24 H24C . . . 109.5 ?
C1 N1 C5 . . . 116.70(12) y
O1 N2 C6 . . . 125.93(11) y
O1 N2 C7 . . . 122.10(10) y
C6 N2 C7 . . . 111.53(10) y
O2 N3 C6 . . . 126.40(11) y
O2 N3 C10 . . . 121.25(10) y
C6 N3 C10 . . . 111.23(10) y
C13 N4 C17 . . . 116.46(12) y
O4 N5 C18 . . . 125.99(11) y
O4 N5 C22 . . . 121.99(10) y
C18 N5 C22 . . . 111.23(10) y
O3 N6 C18 . . . 125.70(11) y
O3 N6 C19 . . . 121.98(10) y
C18 N6 C19 . . . 111.64(10) y

loop_
_geom_bond_atom_site_label_1
_geom_bond_atom_site_label_2
_geom_bond_site_symmetry_1
_geom_bond_site_symmetry_2
_geom_bond_distance
_geom_bond_publ_flag
C1 N1 . . 1.3354(18) y
C1 C2 . . 1.386(2) y
C1 H1 . . 0.9500 ?
C2 C3 . . 1.377(2) y
C2 H2 . . 0.9500 ?
C3 C4 . . 1.3851(19) y
C3 H3 . . 0.9500 ?
C4 C5 . . 1.3837(18) y
C4 H4 . . 0.9500 ?
C5 N1 . . 1.3404(17) y
C5 C6 . . 1.4704(17) y
C6 N3 . . 1.3472(16) y
C6 N2 . . 1.3474(16) y
C7 N2 . . 1.5077(16) y
C7 C9 . . 1.5195(18) y
C7 C8 . . 1.5266(18) y
C7 C10 . . 1.5524(18) y
C8 H8a . . 0.9800 ?
C8 H8b . . 0.9800 ?
C8 H8c . . 0.9800 ?
C9 H9a . . 0.9800 ?
C9 H9b . . 0.9800 ?
C9 H9c . . 0.9800 ?
C10 N3 . . 1.5052(16) y
C10 C11 . . 1.5210(18) y
C10 C12 . . 1.5283(18) y
C11 H11a . . 0.9800 ?
C11 H11b . . 0.9800 ?
C11 H11c . . 0.9800 ?
C12 H12a . . 0.9800 ?
C12 H12b . . 0.9800 ?
C12 H12c . . 0.9800 ?
C13 N4 . . 1.3356(17) y
C13 C14 . . 1.3835(19) y
C13 H13 . . 0.9500 ?
C14 C15 . . 1.378(2) y
C14 H14 . . 0.9500 ?
C15 C16 . . 1.3865(19) y
C15 H15 . . 0.9500 ?
C16 C17 . . 1.3862(18) y
C16 H16 . . 0.9500 ?
C17 N4 . . 1.3375(17) y
C17 C18 . . 1.4749(17) y
C18 N6 . . 1.3448(16) y
C18 N5 . . 1.3453(17) y
C19 N6 . . 1.5053(16) y
C19 C20 . . 1.5189(18) y
C19 C21 . . 1.5268(18) y
C19 C22 . . 1.5566(18) y
C20 H20a . . 0.9800 ?
C20 H20b . . 0.9800 ?
C20 H20c . . 0.9800 ?
C21 H21a . . 0.9800 ?
C21 H21b . . 0.9800 ?
C21 H21c . . 0.9800 ?
C22 N5 . . 1.5075(16) y
C22 C24 . . 1.5167(18) y
C22 C23 . . 1.5238(19) y
C23 H23a . . 0.9800 ?
C23 H23b . . 0.9800 ?
C23 H23c . . 0.9800 ?
C24 H24a . . 0.9800 ?
C24 H24b . . 0.9800 ?
C24 H24c . . 0.9800 ?
N2 O1 . . 1.2796(14) y
N3 O2 . . 1.2751(14) y
N5 O4 . . 1.2790(14) y
N6 O3 . . 1.2799(14) y
